data_4501514
loop_
_publ_author_name
'Bai, Hong-Ye'
'Ma, Jian-Fang'
'Yang, Jin'
'Zhang, Lai-Ping'
'Ma, Ji-Cheng'
'Liu, Ying-Ying'

_publ_section_title
;
 Eight Two-Dimensional and Three-Dimensional Metal&#x2212;Organic
 Frameworks Based on a Flexible Tetrakis(imidazole) Ligand: Synthesis,
 Topological Structures, and Photoluminescent Properties
;
_journal_issue 4
_journal_name_full 'Crystal Growth &amp; Design'
_journal_page_first 1946
_journal_paper_doi 10.1021/cg100032n
_journal_volume 10
_journal_year 2010
_chemical_formula_moiety 'C35 H28 N8 O12 Zn2, 5(H2 O)'
_chemical_formula_sum 'C35 H38 N8 O17 Zn2'
_chemical_formula_weight 973.47
_chemical_name_systematic
;
 ?
;
_space_group_IT_number 15
_symmetry_cell_setting monoclinic
_symmetry_space_group_name_Hall '-C 2yc'
_symmetry_space_group_name_H-M 'C 1 2/c 1'
_atom_sites_solution_hydrogens geom
_atom_sites_solution_primary direct
_atom_sites_solution_secondary difmap
_audit_creation_method SHELXL-97
_cell_angle_alpha 90.00
_cell_angle_beta 94.167(5)
_cell_angle_gamma 90.00
_cell_formula_units_Z 8
_cell_length_a 44.844(3)
_cell_length_b 11.1049(6)
_cell_length_c 16.3434(8)
_cell_measurement_reflns_used 7383
_cell_measurement_temperature 293(2)
_cell_measurement_theta_max 25.4
_cell_measurement_theta_min 4.2
_cell_volume 8117.3(8)
_computing_cell_refinement CrysAlis
_computing_data_collection 'CrysAlis (Oxford Diffraction, 2006)'
_computing_data_reduction CrysAlis
_computing_structure_refinement 'SHELXL-97 (Sheldrick, 1997)'
_computing_structure_solution 'SHELXS-97 (Sheldrick, 1997)'
_diffrn_ambient_temperature 293(2)
_diffrn_measured_fraction_theta_full 0.993
_diffrn_measured_fraction_theta_max 0.990
_diffrn_radiation_monochromator graphite
_diffrn_radiation_source 'fine-focus sealed tube'
_diffrn_radiation_type MoK\a
_diffrn_radiation_wavelength 0.71073
_diffrn_reflns_av_R_equivalents 0.0971
_diffrn_reflns_av_sigmaI/netI 0.2457
_diffrn_reflns_limit_h_max 54
_diffrn_reflns_limit_h_min -51
_diffrn_reflns_limit_k_max 13
_diffrn_reflns_limit_k_min -11
_diffrn_reflns_limit_l_max 16
_diffrn_reflns_limit_l_min -19
_diffrn_reflns_number 16945
_diffrn_reflns_theta_full 25.00
_diffrn_reflns_theta_max 25.37
_diffrn_reflns_theta_min 4.17
_exptl_absorpt_coefficient_mu 1.267
_exptl_absorpt_correction_T_max 0.884
_exptl_absorpt_correction_T_min 0.845
_exptl_absorpt_correction_type multi-scan
_exptl_absorpt_process_details
;
CrysAlis (Oxford Diffraction, 2006)
;
_exptl_crystal_colour colorless
_exptl_crystal_density_diffrn 1.593
_exptl_crystal_density_method 'not measured'
_exptl_crystal_description block
_exptl_crystal_F_000 4000
_exptl_crystal_size_max 0.15
_exptl_crystal_size_mid 0.14
_exptl_crystal_size_min 0.11
_refine_diff_density_max 0.414
_refine_diff_density_min -0.330
_refine_diff_density_rms 0.063
_refine_ls_extinction_method none
_refine_ls_goodness_of_fit_ref 0.745
_refine_ls_hydrogen_treatment mixed
_refine_ls_matrix_type full
_refine_ls_number_parameters 610
_refine_ls_number_reflns 7383
_refine_ls_number_restraints 24
_refine_ls_restrained_S_all 0.751
_refine_ls_R_factor_all 0.1603
_refine_ls_R_factor_gt 0.0475
_refine_ls_shift/su_max 0.001
_refine_ls_shift/su_mean 0.000
_refine_ls_structure_factor_coef Fsqd
_refine_ls_weighting_details 'calc w=1/[\s^2^(Fo^2^)+(0.0000P)^2^+0.0000P] where P=(Fo^2^+2Fc^2^)/3'
_refine_ls_weighting_scheme calc
_refine_ls_wR_factor_gt 0.0564
_refine_ls_wR_factor_ref 0.0659
_reflns_number_gt 2680
_reflns_number_total 7383
_reflns_threshold_expression >2sigma(I)
_cod_data_source_file cg100032n_si_002.cif
_cod_data_source_block Compound-5
_cod_original_cell_volume 8117.4(8)
_cod_original_sg_symbol_Hall '-C 2yc '
_cod_original_sg_symbol_H-M 'C 2/c'
_cod_database_code 4501514

loop_
_symmetry_equiv_pos_as_xyz
'x, y, z'
'-x, y, -z+1/2'
'x+1/2, y+1/2, z'
'-x+1/2, y+1/2, -z+1/2'
'-x, -y, -z'
'x, -y, z-1/2'
'-x+1/2, -y+1/2, -z'
'x+1/2, -y+1/2, z-1/2'

loop_
_atom_site_label
_atom_site_type_symbol
_atom_site_fract_x
_atom_site_fract_y
_atom_site_fract_z
_atom_site_U_iso_or_equiv
_atom_site_adp_type
_atom_site_occupancy
_atom_site_symmetry_multiplicity
_atom_site_calc_flag
_atom_site_refinement_flags
Zn1 Zn 0.243187(16) -0.04238(6) 0.47401(4) 0.0481(2) Uani 1 1 d .
Zn2 Zn 0.398780(16) 0.20988(5) 0.52430(4) 0.04360(19) Uani 1 1 d .
C1 C 0.30325(15) -0.1162(4) 0.4318(3) 0.0451(16) Uani 1 1 d .
H1 H 0.2959 -0.1266 0.3776 0.054 Uiso 1 1 calc R
C2 C 0.30576(16) -0.0816(5) 0.5595(4) 0.0573(18) Uani 1 1 d .
H2 H 0.3004 -0.0623 0.6119 0.069 Uiso 1 1 calc R
C3 C 0.33426(17) -0.1025(5) 0.5394(4) 0.0635(19) Uani 1 1 d .
H3 H 0.3516 -0.1025 0.5745 0.076 Uiso 1 1 calc R
C4 C 0.35660(13) -0.1378(4) 0.4041(3) 0.0389(14) Uani 1 1 d .
H4A H 0.3720 -0.0802 0.4217 0.047 Uiso 1 1 calc R
H4B H 0.3494 -0.1161 0.3487 0.047 Uiso 1 1 calc R
C5 C 0.37139(12) -0.2634(4) 0.4007(3) 0.0312(13) Uani 1 1 d .
C6 C 0.35302(13) -0.3572(4) 0.3530(3) 0.0403(15) Uani 1 1 d .
H6A H 0.3532 -0.3369 0.2953 0.048 Uiso 1 1 calc R
H6B H 0.3634 -0.4335 0.3607 0.048 Uiso 1 1 calc R
C7 C 0.29794(16) -0.3780(5) 0.3138(4) 0.0568(18) Uani 1 1 d .
H7 H 0.2984 -0.3627 0.2580 0.068 Uiso 1 1 calc R
C8 C 0.27360(15) -0.4046(5) 0.3527(4) 0.0550(17) Uani 1 1 d .
H8 H 0.2543 -0.4111 0.3281 0.066 Uiso 1 1 calc R
C9 C 0.31045(14) -0.4031(4) 0.4416(3) 0.0427(15) Uani 1 1 d .
H9 H 0.3217 -0.4083 0.4915 0.051 Uiso 1 1 calc R
C10 C 0.38075(12) -0.3019(4) 0.4898(3) 0.0382(13) Uani 1 1 d .
H10A H 0.3932 -0.2391 0.5156 0.046 Uiso 1 1 calc R
H10B H 0.3629 -0.3084 0.5198 0.046 Uiso 1 1 calc R
C11 C 0.42699(15) -0.4347(6) 0.4977(3) 0.0634(18) Uani 1 1 d .
H11 H 0.4416 -0.3766 0.4919 0.076 Uiso 1 1 calc R
C12 C 0.43114(15) -0.5542(6) 0.5083(3) 0.0660(19) Uani 1 1 d .
H12 H 0.4497 -0.5921 0.5113 0.079 Uiso 1 1 calc R
C13 C 0.38491(13) -0.5252(5) 0.5063(3) 0.0445(15) Uani 1 1 d .
H13 H 0.3644 -0.5384 0.5070 0.053 Uiso 1 1 calc R
C14 C 0.40070(12) -0.2480(4) 0.3580(3) 0.0347(14) Uani 1 1 d .
H14A H 0.4144 -0.2003 0.3935 0.042 Uiso 1 1 calc R
H14B H 0.4097 -0.3268 0.3527 0.042 Uiso 1 1 calc R
C15 C 0.39714(13) -0.2465(5) 0.2039(3) 0.0457(16) Uani 1 1 d .
H15 H 0.3968 -0.3297 0.1972 0.055 Uiso 1 1 calc R
C16 C 0.39957(12) -0.0700(5) 0.2615(3) 0.0438(15) Uani 1 1 d .
H16 H 0.4010 -0.0085 0.3002 0.053 Uiso 1 1 calc R
C17 C 0.39864(12) -0.0576(5) 0.1795(3) 0.0447(15) Uani 1 1 d .
H17 H 0.3992 0.0153 0.1517 0.054 Uiso 1 1 calc R
C18 C 0.24247(16) 0.2011(7) 0.4018(4) 0.0654(19) Uani 1 1 d D
C19 C 0.27160(13) 0.2289(4) 0.3612(3) 0.0381(14) Uani 1 1 d .
C20 C 0.29925(14) 0.1996(5) 0.3991(3) 0.0403(14) Uani 1 1 d .
H20 H 0.3006 0.1658 0.4513 0.048 Uiso 1 1 calc R
C21 C 0.32493(14) 0.2206(4) 0.3590(3) 0.0388(14) Uani 1 1 d .
C22 C 0.35547(14) 0.1960(5) 0.3993(4) 0.0457(15) Uani 1 1 d .
C23 C 0.32261(14) 0.2711(5) 0.2811(3) 0.0509(16) Uani 1 1 d .
H23 H 0.3398 0.2833 0.2537 0.061 Uiso 1 1 calc R
C24 C 0.29497(14) 0.3037(5) 0.2435(3) 0.0468(15) Uani 1 1 d .
C25 C 0.2924(2) 0.3614(5) 0.1598(4) 0.0585(19) Uani 1 1 d .
C26 C 0.26963(14) 0.2820(4) 0.2846(3) 0.0466(15) Uani 1 1 d .
H26 H 0.2510 0.3033 0.2603 0.056 Uiso 1 1 calc R
C27 C 0.43988(14) 0.0497(6) 0.4699(3) 0.0460(15) Uani 1 1 d .
C28 C 0.46817(13) 0.0202(5) 0.4270(3) 0.0385(14) Uani 1 1 d .
C29 C 0.47630(13) -0.0992(5) 0.4151(3) 0.0425(15) Uani 1 1 d .
H29 H 0.4648 -0.1609 0.4347 0.051 Uiso 1 1 calc R
C30 C 0.50168(14) -0.1270(5) 0.3739(3) 0.0437(15) Uani 1 1 d .
C31 C 0.50880(17) -0.2556(6) 0.3629(4) 0.062(2) Uani 1 1 d .
C32 C 0.51887(12) -0.0349(5) 0.3470(3) 0.0415(14) Uani 1 1 d .
H32 H 0.5357 -0.0526 0.3193 0.050 Uiso 1 1 calc R
C33 C 0.51137(14) 0.0838(5) 0.3605(3) 0.0436(15) Uani 1 1 d .
C34 C 0.53136(18) 0.1792(6) 0.3346(4) 0.068(2) Uani 1 1 d .
C35 C 0.48575(14) 0.1084(5) 0.4008(3) 0.0465(16) Uani 1 1 d .
H35 H 0.4806 0.1882 0.4099 0.056 Uiso 1 1 calc R
N1 N 0.28612(11) -0.0927(4) 0.4923(3) 0.0452(12) Uani 1 1 d .
N2 N 0.33201(12) -0.1234(3) 0.4566(3) 0.0387(12) Uani 1 1 d .
N3 N 0.28133(11) -0.4207(3) 0.4330(3) 0.0413(12) Uani 1 1 d .
N4 N 0.32197(12) -0.3769(3) 0.3701(3) 0.0402(12) Uani 1 1 d .
N5 N 0.39718(12) -0.4170(4) 0.4973(2) 0.0383(12) Uani 1 1 d .
N6 N 0.40501(12) -0.6108(4) 0.5139(3) 0.0425(12) Uani 1 1 d .
N7 N 0.39805(9) -0.1912(4) 0.2767(2) 0.0378(11) Uani 1 1 d .
N8 N 0.39674(10) -0.1695(4) 0.1432(2) 0.0390(12) Uani 1 1 d .
O1 O 0.24378(11) 0.1264(3) 0.4597(2) 0.0755(15) Uani 1 1 d .
O2 O 0.21938(19) 0.2225(8) 0.3693(4) 0.069(2) Uani 0.60 1 d PDU
O2' O 0.2220(2) 0.3004(8) 0.3837(5) 0.051(3) Uani 0.40 1 d PDU
O3 O 0.35823(8) 0.1784(3) 0.4765(2) 0.0532(11) Uani 1 1 d .
O4 O 0.37750(11) 0.1979(5) 0.3574(2) 0.0925(15) Uani 1 1 d .
O5 O 0.31566(12) 0.3902(4) 0.1283(2) 0.0831(15) Uani 1 1 d .
O6 O 0.26620(12) 0.3786(4) 0.1293(2) 0.0748(14) Uani 1 1 d .
O7 O 0.42254(9) -0.0334(4) 0.4881(2) 0.0570(11) Uani 1 1 d .
O8 O 0.43622(9) 0.1609(3) 0.4836(2) 0.0526(11) Uani 1 1 d .
O10 O 0.53130(11) -0.2741(3) 0.3183(3) 0.0780(14) Uani 1 1 d .
H10 H 0.5342 -0.3467 0.3144 0.117 Uiso 1 1 calc R
O11 O 0.55294(12) 0.1483(4) 0.2923(3) 0.0951(17) Uani 1 1 d .
H11A H 0.5625 0.2082 0.2810 0.143 Uiso 1 1 calc R
O12 O 0.52626(13) 0.2861(5) 0.3490(3) 0.125(2) Uani 1 1 d .
O9 O 0.49493(12) -0.3350(4) 0.3935(3) 0.0918(17) Uani 1 1 d .
O1W O 0.18409(19) 0.3935(7) 0.2751(4) 0.189(3) Uani 1 1 d D
H1D H 0.1676(16) 0.410(11) 0.296(7) 0.284 Uiso 1 1 d D
H1C H 0.193(2) 0.332(8) 0.302(7) 0.284 Uiso 1 1 d D
O2W O 0.16650(17) 0.1608(5) 0.4055(5) 0.157(3) Uani 1 1 d D
H2C H 0.163(3) 0.116(7) 0.362(4) 0.236 Uiso 1 1 d D
H2D H 0.163(3) 0.237(3) 0.400(6) 0.236 Uiso 1 1 d D
O3W O 0.54777(16) -0.4897(4) 0.2794(4) 0.187(3) Uani 1 1 d .
H3WA H 0.5645 -0.4842 0.2462 0.280 Uiso 1 1 d R
H3WB H 0.5536 -0.5329 0.3289 0.280 Uiso 1 1 d R
O4W O 0.3688(2) 0.4796(7) 0.1871(4) 0.073(3) Uani 0.50 1 d PD
H4C H 0.3843(10) 0.446(7) 0.197(4) 0.110 Uiso 1 1 d D
O5W O 0.4776(2) -0.5632(7) 0.3571(6) 0.071(3) Uani 0.50 1 d PD
H5C H 0.4935(10) -0.556(6) 0.387(4) 0.106 Uiso 1 1 d D
O6W O 0.5779(3) 0.3084(9) 0.2026(7) 0.115(4) Uani 0.50 1 d PD
H6C H 0.5889(18) 0.259(6) 0.179(5) 0.172 Uiso 1 1 d D
O7W O 0.4023(4) 0.3000(16) 0.2199(11) 0.202(9) Uani 0.50 1 d PD
H7C H 0.390(3) 0.246(11) 0.207(9) 0.302 Uiso 1 1 d D

loop_
_atom_site_aniso_label
_atom_site_aniso_U_11
_atom_site_aniso_U_22
_atom_site_aniso_U_33
_atom_site_aniso_U_23
_atom_site_aniso_U_13
_atom_site_aniso_U_12
Zn1 0.0339(5) 0.0606(4) 0.0505(4) -0.0207(4) 0.0074(3) -0.0009(4)
Zn2 0.0427(5) 0.0474(4) 0.0409(4) -0.0002(3) 0.0047(3) 0.0110(4)
C1 0.046(5) 0.041(3) 0.049(4) -0.013(3) 0.005(4) 0.000(3)
C2 0.053(5) 0.070(4) 0.049(4) -0.030(3) 0.007(4) 0.003(4)
C3 0.058(6) 0.082(4) 0.049(4) -0.026(3) -0.001(4) 0.013(4)
C4 0.026(4) 0.045(3) 0.047(3) 0.000(3) 0.006(3) 0.000(3)
C5 0.034(4) 0.034(3) 0.026(3) -0.001(2) 0.003(3) 0.002(3)
C6 0.034(4) 0.052(3) 0.036(3) -0.002(3) 0.009(3) -0.001(3)
C7 0.055(5) 0.076(4) 0.038(4) 0.002(3) -0.002(4) -0.010(4)
C8 0.047(5) 0.075(4) 0.043(4) 0.002(3) -0.003(4) -0.017(4)
C9 0.032(5) 0.052(3) 0.045(4) 0.003(3) 0.005(3) 0.003(3)
C10 0.044(4) 0.032(3) 0.039(3) -0.003(3) 0.009(3) 0.001(3)
C11 0.027(5) 0.065(5) 0.097(5) 0.016(4) -0.003(4) -0.001(4)
C12 0.035(5) 0.058(4) 0.105(5) 0.033(4) 0.003(4) 0.020(4)
C13 0.031(4) 0.046(4) 0.057(4) -0.006(3) 0.012(3) 0.006(3)
C14 0.031(4) 0.041(3) 0.033(3) 0.002(2) 0.002(3) 0.002(3)
C15 0.050(5) 0.045(4) 0.044(4) -0.007(3) 0.014(3) -0.008(3)
C16 0.049(4) 0.045(4) 0.038(3) -0.006(3) 0.008(3) -0.009(3)
C17 0.048(4) 0.037(3) 0.049(4) -0.003(3) 0.002(3) -0.007(3)
C18 0.045(5) 0.110(6) 0.041(4) -0.001(4) 0.002(4) -0.012(5)
C19 0.033(4) 0.048(3) 0.033(3) -0.003(3) 0.003(3) -0.002(3)
C20 0.042(5) 0.047(3) 0.032(3) 0.008(3) 0.001(3) -0.005(3)
C21 0.041(4) 0.038(3) 0.038(3) -0.001(3) 0.001(3) 0.001(3)
C22 0.034(5) 0.059(4) 0.044(4) 0.004(3) 0.006(3) 0.004(4)
C23 0.041(5) 0.068(4) 0.046(4) 0.006(3) 0.014(3) -0.012(3)
C24 0.037(4) 0.058(4) 0.045(3) 0.012(3) -0.002(3) -0.004(4)
C25 0.068(6) 0.064(4) 0.044(4) 0.021(3) 0.009(4) -0.005(4)
C26 0.041(5) 0.055(4) 0.044(4) 0.007(3) 0.001(3) 0.004(3)
C27 0.032(4) 0.062(4) 0.043(4) -0.013(3) -0.006(3) 0.010(4)
C28 0.042(4) 0.041(4) 0.032(3) 0.001(3) -0.001(3) 0.003(3)
C29 0.033(4) 0.053(4) 0.041(4) -0.002(3) -0.003(3) -0.003(3)
C30 0.031(4) 0.061(4) 0.038(3) -0.014(3) -0.003(3) 0.013(4)
C31 0.041(5) 0.057(5) 0.091(6) -0.008(4) 0.013(4) 0.012(4)
C32 0.028(4) 0.060(4) 0.036(3) -0.005(3) 0.000(3) 0.007(4)
C33 0.040(5) 0.039(4) 0.052(4) 0.000(3) 0.004(3) 0.004(3)
C34 0.062(6) 0.051(5) 0.091(5) 0.003(4) 0.012(4) 0.016(4)
C35 0.049(5) 0.044(4) 0.048(4) -0.006(3) 0.009(3) 0.010(3)
N1 0.027(3) 0.058(3) 0.052(3) -0.024(2) 0.010(3) 0.004(2)
N2 0.034(4) 0.031(2) 0.051(3) -0.009(2) 0.003(3) 0.002(2)
N3 0.031(4) 0.044(3) 0.048(3) -0.004(2) 0.005(3) 0.001(2)
N4 0.041(4) 0.043(3) 0.036(3) -0.010(2) 0.003(3) -0.002(3)
N5 0.039(4) 0.034(3) 0.042(3) -0.002(2) 0.003(2) 0.002(3)
N6 0.033(4) 0.045(3) 0.051(3) 0.008(2) 0.012(3) 0.004(3)
N7 0.038(3) 0.038(3) 0.038(3) 0.004(2) 0.010(2) -0.008(2)
N8 0.036(3) 0.047(3) 0.034(3) 0.006(2) 0.001(2) -0.013(2)
O1 0.118(5) 0.057(3) 0.056(3) -0.009(2) 0.039(3) -0.034(3)
O2 0.068(2) 0.071(2) 0.068(2) 0.0003(10) 0.0052(10) -0.0009(10)
O2' 0.050(3) 0.051(3) 0.051(3) 0.0012(10) 0.0043(10) 0.0009(10)
O3 0.043(3) 0.070(3) 0.046(2) 0.012(2) -0.005(2) 0.010(2)
O4 0.041(3) 0.174(5) 0.063(3) 0.019(3) 0.012(3) 0.012(4)
O5 0.080(4) 0.117(3) 0.054(3) 0.042(3) 0.015(3) -0.010(3)
O6 0.064(4) 0.098(3) 0.061(3) 0.038(2) -0.007(3) 0.008(3)
O7 0.036(3) 0.067(3) 0.069(3) -0.016(2) 0.011(2) -0.002(3)
O8 0.045(3) 0.053(2) 0.061(3) -0.009(2) 0.013(2) 0.017(2)
O10 0.064(4) 0.059(3) 0.114(4) -0.018(2) 0.027(3) 0.015(3)
O11 0.085(5) 0.077(3) 0.132(4) 0.017(3) 0.065(4) 0.018(3)
O12 0.116(5) 0.074(3) 0.197(5) -0.002(4) 0.091(4) -0.013(4)
O9 0.097(5) 0.057(3) 0.126(4) 0.003(3) 0.043(3) 0.005(3)
O1W 0.221(9) 0.198(6) 0.135(5) -0.087(5) -0.090(5) 0.109(6)
O2W 0.076(5) 0.122(5) 0.277(8) -0.011(5) 0.040(6) -0.003(5)
O3W 0.176(7) 0.083(4) 0.317(8) -0.006(4) 0.130(6) 0.032(4)
O4W 0.137(10) 0.063(6) 0.025(4) -0.022(4) 0.046(5) -0.072(6)
O5W 0.068(8) 0.031(4) 0.119(8) -0.004(5) 0.046(6) 0.014(5)
O6W 0.146(13) 0.079(7) 0.132(10) -0.033(7) 0.096(8) -0.012(8)
O7W 0.180(19) 0.260(19) 0.181(15) 0.142(15) 0.126(14) 0.128(14)

loop_
_atom_type_symbol
_atom_type_description
_atom_type_scat_dispersion_real
_atom_type_scat_dispersion_imag
_atom_type_scat_source
C C 0.0033 0.0016 'International Tables Vol C Tables 4.2.6.8 and 6.1.1.4'
H H 0.0000 0.0000 'International Tables Vol C Tables 4.2.6.8 and 6.1.1.4'
N N 0.0061 0.0033 'International Tables Vol C Tables 4.2.6.8 and 6.1.1.4'
O O 0.0106 0.0060 'International Tables Vol C Tables 4.2.6.8 and 6.1.1.4'
Zn Zn 0.2839 1.4301 'International Tables Vol C Tables 4.2.6.8 and 6.1.1.4'

loop_
_geom_angle_atom_site_label_1
_geom_angle_atom_site_label_2
_geom_angle_atom_site_label_3
_geom_angle
_geom_angle_site_symmetry_1
_geom_angle_site_symmetry_3
O1 Zn1 O6 110.40(18) . 4_545
O1 Zn1 N3 108.28(16) . 7_546
O6 Zn1 N3 118.72(19) 4_545 7_546
O1 Zn1 N1 105.8(2) . .
O6 Zn1 N1 98.7(2) 4_545 .
N3 Zn1 N1 114.06(19) 7_546 .
O8 Zn2 O3 128.24(16) . .
O8 Zn2 N8 111.94(16) . 6_556
O3 Zn2 N8 103.91(17) . 6_556
O8 Zn2 N6 96.89(19) . 1_565
O3 Zn2 N6 105.83(18) . 1_565
N8 Zn2 N6 108.56(17) 6_556 1_565
N1 C1 N2 112.9(5) . .
N1 C1 H1 123.6 . .
N2 C1 H1 123.6 . .
C3 C2 N1 110.7(5) . .
C3 C2 H2 124.7 . .
N1 C2 H2 124.7 . .
C2 C3 N2 105.3(6) . .
C2 C3 H3 127.3 . .
N2 C3 H3 127.3 . .
N2 C4 C5 117.8(4) . .
N2 C4 H4A 107.9 . .
C5 C4 H4A 107.9 . .
N2 C4 H4B 107.9 . .
C5 C4 H4B 107.9 . .
H4A C4 H4B 107.2 . .
C6 C5 C14 107.1(4) . .
C6 C5 C10 113.4(4) . .
C14 C5 C10 106.0(4) . .
C6 C5 C4 114.9(4) . .
C14 C5 C4 107.3(4) . .
C10 C5 C4 107.7(4) . .
N4 C6 C5 119.8(4) . .
N4 C6 H6A 107.4 . .
C5 C6 H6A 107.4 . .
N4 C6 H6B 107.4 . .
C5 C6 H6B 107.4 . .
H6A C6 H6B 106.9 . .
C8 C7 N4 108.2(5) . .
C8 C7 H7 125.9 . .
N4 C7 H7 125.9 . .
C7 C8 N3 109.4(6) . .
C7 C8 H8 125.3 . .
N3 C8 H8 125.3 . .
N3 C9 N4 112.4(5) . .
N3 C9 H9 123.8 . .
N4 C9 H9 123.8 . .
N5 C10 C5 114.7(4) . .
N5 C10 H10A 108.6 . .
C5 C10 H10A 108.6 . .
N5 C10 H10B 108.6 . .
C5 C10 H10B 108.6 . .
H10A C10 H10B 107.6 . .
C12 C11 N5 105.7(5) . .
C12 C11 H11 127.1 . .
N5 C11 H11 127.1 . .
N6 C12 C11 111.0(6) . .
N6 C12 H12 124.5 . .
C11 C12 H12 124.5 . .
N6 C13 N5 112.2(5) . .
N6 C13 H13 123.9 . .
N5 C13 H13 123.9 . .
N7 C14 C5 116.2(4) . .
N7 C14 H14A 108.2 . .
C5 C14 H14A 108.2 . .
N7 C14 H14B 108.2 . .
C5 C14 H14B 108.2 . .
H14A C14 H14B 107.4 . .
N8 C15 N7 111.9(4) . .
N8 C15 H15 124.1 . .
N7 C15 H15 124.1 . .
C17 C16 N7 106.5(4) . .
C17 C16 H16 126.8 . .
N7 C16 H16 126.8 . .
C16 C17 N8 109.5(4) . .
C16 C17 H17 125.3 . .
N8 C17 H17 125.3 . .
O2 C18 O1 118.3(8) . .
O2 C18 O2' 38.4(5) . .
O1 C18 O2' 130.5(6) . .
O2 C18 C19 121.4(7) . .
O1 C18 C19 117.6(6) . .
O2' C18 C19 107.7(6) . .
C26 C19 C20 120.2(5) . .
C26 C19 C18 118.4(5) . .
C20 C19 C18 121.4(5) . .
C19 C20 C21 119.8(5) . .
C19 C20 H20 120.1 . .
C21 C20 H20 120.1 . .
C20 C21 C23 119.5(5) . .
C20 C21 C22 121.7(5) . .
C23 C21 C22 118.7(5) . .
O4 C22 O3 121.6(6) . .
O4 C22 C21 119.5(5) . .
O3 C22 C21 118.8(5) . .
C21 C23 C24 121.1(5) . .
C21 C23 H23 119.5 . .
C24 C23 H23 119.5 . .
C26 C24 C23 118.5(5) . .
C26 C24 C25 120.2(6) . .
C23 C24 C25 121.4(6) . .
O5 C25 O6 125.9(6) . .
O5 C25 C24 118.3(7) . .
O6 C25 C24 115.8(6) . .
C19 C26 C24 121.0(5) . .
C19 C26 H26 119.5 . .
C24 C26 H26 119.5 . .
O7 C27 O8 125.7(6) . .
O7 C27 C28 120.0(6) . .
O8 C27 C28 114.3(6) . .
C35 C28 C29 118.9(6) . .
C35 C28 C27 121.0(5) . .
C29 C28 C27 120.1(6) . .
C28 C29 C30 120.5(5) . .
C28 C29 H29 119.7 . .
C30 C29 H29 119.7 . .
C32 C30 C29 119.1(5) . .
C32 C30 C31 123.4(6) . .
C29 C30 C31 117.5(6) . .
O9 C31 O10 124.0(6) . .
O9 C31 C30 122.2(6) . .
O10 C31 C30 113.8(6) . .
C30 C32 C33 120.7(5) . .
C30 C32 H32 119.6 . .
C33 C32 H32 119.6 . .
C32 C33 C35 118.8(5) . .
C32 C33 C34 118.8(6) . .
C35 C33 C34 122.4(5) . .
O12 C34 O11 121.3(7) . .
O12 C34 C33 120.8(7) . .
O11 C34 C33 117.6(6) . .
C28 C35 C33 122.0(5) . .
C28 C35 H35 119.0 . .
C33 C35 H35 119.0 . .
C1 N1 C2 104.2(5) . .
C1 N1 Zn1 123.2(4) . .
C2 N1 Zn1 130.7(4) . .
C1 N2 C3 107.0(5) . .
C1 N2 C4 126.0(5) . .
C3 N2 C4 126.7(5) . .
C9 N3 C8 105.5(5) . .
C9 N3 Zn1 123.3(4) . 7_546
C8 N3 Zn1 131.1(4) . 7_546
C9 N4 C7 104.5(5) . .
C9 N4 C6 129.3(5) . .
C7 N4 C6 126.2(5) . .
C13 N5 C11 106.5(4) . .
C13 N5 C10 125.6(5) . .
C11 N5 C10 127.9(5) . .
C13 N6 C12 104.6(5) . .
C13 N6 Zn2 128.7(4) . 1_545
C12 N6 Zn2 126.6(4) . 1_545
C15 N7 C16 106.7(4) . .
C15 N7 C14 127.1(4) . .
C16 N7 C14 125.8(4) . .
C15 N8 C17 105.4(4) . .
C15 N8 Zn2 126.2(3) . 6
C17 N8 Zn2 127.9(3) . 6
C18 O1 Zn1 138.4(4) . .
O2' O2 C18 89.1(9) . .
O2 O2' C18 52.5(7) . .
C22 O3 Zn2 112.8(4) . .
C25 O6 Zn1 123.9(4) . 4
C27 O8 Zn2 117.6(4) . .
C31 O10 H10 109.5 . .
C34 O11 H11A 109.5 . .
H1D O1W H1C 110(6) . .
H2C O2W H2D 116(6) . .
H3WA O3W H3WB 109.5 . .
O7W O6W H6C 91(7) 2_655 .
O6W O7W H7C 127(10) 2_655 .

loop_
_geom_bond_atom_site_label_1
_geom_bond_atom_site_label_2
_geom_bond_distance
_geom_bond_site_symmetry_2
Zn1 O1 1.889(4) .
Zn1 O6 1.922(4) 4_545
Zn1 N3 1.982(4) 7_546
Zn1 N1 2.006(5) .
Zn2 O8 1.928(4) .
Zn2 O3 1.958(4) .
Zn2 N8 2.003(4) 6_556
Zn2 N6 2.019(4) 1_565
C1 N1 1.322(6) .
C1 N2 1.326(7) .
C1 H1 0.9300 .
C2 C3 1.363(8) .
C2 N1 1.363(6) .
C2 H2 0.9300 .
C3 N2 1.370(6) .
C3 H3 0.9300 .
C4 N2 1.455(6) .
C4 C5 1.547(6) .
C4 H4A 0.9700 .
C4 H4B 0.9700 .
C5 C6 1.509(6) .
C5 C14 1.542(6) .
C5 C10 1.546(6) .
C6 N4 1.457(7) .
C6 H6A 0.9700 .
C6 H6B 0.9700 .
C7 C8 1.336(7) .
C7 N4 1.365(7) .
C7 H7 0.9300 .
C8 N3 1.344(6) .
C8 H8 0.9300 .
C9 N3 1.318(6) .
C9 N4 1.343(6) .
C9 H9 0.9300 .
C10 N5 1.475(6) .
C10 H10A 0.9700 .
C10 H10B 0.9700 .
C11 C12 1.349(7) .
C11 N5 1.351(7) .
C11 H11 0.9300 .
C12 N6 1.339(7) .
C12 H12 0.9300 .
C13 N6 1.310(6) .
C13 N5 1.335(6) .
C13 H13 0.9300 .
C14 N7 1.467(5) .
C14 H14A 0.9700 .
C14 H14B 0.9700 .
C15 N8 1.309(5) .
C15 N7 1.337(5) .
C15 H15 0.9300 .
C16 C17 1.344(6) .
C16 N7 1.372(5) .
C16 H16 0.9300 .
C17 N8 1.378(5) .
C17 H17 0.9300 .
C18 O2 1.153(8) .
C18 O1 1.256(6) .
C18 O2' 1.453(10) .
C18 C19 1.539(8) .
C19 C26 1.381(6) .
C19 C20 1.384(7) .
C20 C21 1.385(7) .
C20 H20 0.9300 .
C21 C23 1.388(6) .
C21 C22 1.500(7) .
C22 O4 1.242(6) .
C22 O3 1.275(5) .
C23 C24 1.392(7) .
C23 H23 0.9300 .
C24 C26 1.383(7) .
C24 C25 1.506(7) .
C25 O5 1.240(7) .
C25 O6 1.255(8) .
C26 H26 0.9300 .
C27 O7 1.257(6) .
C27 O8 1.267(6) .
C27 C28 1.530(7) .
C28 C35 1.346(7) .
C28 C29 1.393(6) .
C29 C30 1.398(7) .
C29 H29 0.9300 .
C30 C32 1.372(7) .
C30 C31 1.478(7) .
C31 O9 1.208(7) .
C31 O10 1.304(7) .
C32 C33 1.382(6) .
C32 H32 0.9300 .
C33 C35 1.393(7) .
C33 C34 1.470(8) .
C34 O12 1.235(6) .
C34 O11 1.276(7) .
C35 H35 0.9300 .
N3 Zn1 1.982(4) 7_546
N6 Zn2 2.019(4) 1_545
N8 Zn2 2.003(4) 6
O2 O2' 0.902(9) .
O6 Zn1 1.922(4) 4
O10 H10 0.8200 .
O11 H11A 0.8200 .
O1W H1D 0.86(3) .
O1W H1C 0.89(3) .
O2W H2C 0.87(2) .
O2W H2D 0.86(2) .
O3W H3WA 0.9600 .
O3W H3WB 0.9601 .
O4W H4C 0.80(2) .
O5W H5C 0.83(2) .
O6W O7W 1.50(2) 2_655
O6W H6C 0.85(2) .
O7W O6W 1.50(2) 2_655
O7W H7C 0.84(2) .

loop_
_geom_hbond_atom_site_label_D
_geom_hbond_atom_site_label_H
_geom_hbond_atom_site_label_A
_geom_hbond_distance_DH
_geom_hbond_distance_HA
_geom_hbond_distance_DA
_geom_hbond_angle_DHA
_geom_hbond_site_symmetry_A
O10 H10 O3W 0.82 1.81 2.598(6) 161.4 .
O11 H11A O6W 0.82 1.87 2.608(11) 149.8 .
O11 H11A O7W 0.82 1.88 2.641(16) 153.5 2_655
O1W H1C O2 0.89(3) 1.97(4) 2.852(10) 167(13) .
O2W H2C O4W 0.87(2) 2.19(9) 2.915(11) 140(12) 4_545
O4W H4C O7W 0.80(2) 1.83(5) 2.530(18) 145(9) .

loop_
_geom_torsion_atom_site_label_1
_geom_torsion_atom_site_label_2
_geom_torsion_atom_site_label_3
_geom_torsion_atom_site_label_4
_geom_torsion
_geom_torsion_site_symmetry_1
_geom_torsion_site_symmetry_4
N1 C2 C3 N2 1.9(7) . .
N2 C4 C5 C6 73.8(6) . .
N2 C4 C5 C14 -167.2(4) . .
N2 C4 C5 C10 -53.5(6) . .
C14 C5 C6 N4 -169.7(4) . .
C10 C5 C6 N4 73.8(6) . .
C4 C5 C6 N4 -50.6(6) . .
N4 C7 C8 N3 0.1(7) . .
C6 C5 C10 N5 55.7(6) . .
C14 C5 C10 N5 -61.4(5) . .
C4 C5 C10 N5 -176.0(4) . .
N5 C11 C12 N6 0.4(7) . .
C6 C5 C14 N7 69.0(5) . .
C10 C5 C14 N7 -169.7(4) . .
C4 C5 C14 N7 -54.8(5) . .
N7 C16 C17 N8 -0.4(6) . .
O2 C18 C19 C26 0.8(11) . .
O1 C18 C19 C26 161.8(5) . .
O2' C18 C19 C26 -38.9(8) . .
O2 C18 C19 C20 -177.8(8) . .
O1 C18 C19 C20 -16.8(8) . .
O2' C18 C19 C20 142.5(6) . .
C26 C19 C20 C21 -1.7(8) . .
C18 C19 C20 C21 176.9(5) . .
C19 C20 C21 C23 0.1(8) . .
C19 C20 C21 C22 176.9(5) . .
C20 C21 C22 O4 168.8(6) . .
C23 C21 C22 O4 -14.4(8) . .
C20 C21 C22 O3 -14.0(8) . .
C23 C21 C22 O3 162.8(5) . .
C20 C21 C23 C24 1.6(8) . .
C22 C21 C23 C24 -175.3(5) . .
C21 C23 C24 C26 -1.6(8) . .
C21 C23 C24 C25 178.5(5) . .
C26 C24 C25 O5 173.1(6) . .
C23 C24 C25 O5 -7.0(9) . .
C26 C24 C25 O6 -5.1(8) . .
C23 C24 C25 O6 174.8(6) . .
C20 C19 C26 C24 1.8(8) . .
C18 C19 C26 C24 -176.9(5) . .
C23 C24 C26 C19 -0.1(8) . .
C25 C24 C26 C19 179.8(5) . .
O7 C27 C28 C35 174.4(5) . .
O8 C27 C28 C35 -5.2(7) . .
O7 C27 C28 C29 -6.3(8) . .
O8 C27 C28 C29 174.1(5) . .
C35 C28 C29 C30 -2.4(8) . .
C27 C28 C29 C30 178.3(5) . .
C28 C29 C30 C32 1.4(8) . .
C28 C29 C30 C31 -179.5(5) . .
C32 C30 C31 O9 173.2(6) . .
C29 C30 C31 O9 -5.9(10) . .
C32 C30 C31 O10 -6.2(9) . .
C29 C30 C31 O10 174.7(5) . .
C29 C30 C32 C33 0.3(8) . .
C31 C30 C32 C33 -178.8(5) . .
C30 C32 C33 C35 -1.0(8) . .
C30 C32 C33 C34 176.6(5) . .
C32 C33 C34 O12 -176.5(6) . .
C35 C33 C34 O12 1.0(10) . .
C32 C33 C34 O11 8.0(9) . .
C35 C33 C34 O11 -174.5(6) . .
C29 C28 C35 C33 1.6(8) . .
C27 C28 C35 C33 -179.0(5) . .
C32 C33 C35 C28 0.1(8) . .
C34 C33 C35 C28 -177.5(5) . .
N2 C1 N1 C2 1.5(6) . .
N2 C1 N1 Zn1 167.0(3) . .
C3 C2 N1 C1 -2.1(6) . .
C3 C2 N1 Zn1 -166.0(4) . .
O1 Zn1 N1 C1 -85.7(4) . .
O6 Zn1 N1 C1 28.4(4) 4_545 .
N3 Zn1 N1 C1 155.3(4) 7_546 .
O1 Zn1 N1 C2 75.5(5) . .
O6 Zn1 N1 C2 -170.3(5) 4_545 .
N3 Zn1 N1 C2 -43.4(5) 7_546 .
N1 C1 N2 C3 -0.4(6) . .
N1 C1 N2 C4 -174.4(4) . .
C2 C3 N2 C1 -0.9(6) . .
C2 C3 N2 C4 173.0(5) . .
C5 C4 N2 C1 -104.5(6) . .
C5 C4 N2 C3 82.6(6) . .
N4 C9 N3 C8 -0.3(6) . .
N4 C9 N3 Zn1 -178.6(3) . 7_546
C7 C8 N3 C9 0.1(6) . .
C7 C8 N3 Zn1 178.3(4) . 7_546
N3 C9 N4 C7 0.3(6) . .
N3 C9 N4 C6 -176.8(4) . .
C8 C7 N4 C9 -0.3(6) . .
C8 C7 N4 C6 177.0(5) . .
C5 C6 N4 C9 -55.0(7) . .
C5 C6 N4 C7 128.4(5) . .
N6 C13 N5 C11 1.2(6) . .
N6 C13 N5 C10 -178.0(4) . .
C12 C11 N5 C13 -0.9(6) . .
C12 C11 N5 C10 178.3(5) . .
C5 C10 N5 C13 -91.8(6) . .
C5 C10 N5 C11 89.1(6) . .
N5 C13 N6 C12 -1.0(6) . .
N5 C13 N6 Zn2 -177.2(3) . 1_545
C11 C12 N6 C13 0.3(7) . .
C11 C12 N6 Zn2 176.7(4) . 1_545
N8 C15 N7 C16 -2.6(6) . .
N8 C15 N7 C14 -175.7(5) . .
C17 C16 N7 C15 1.7(6) . .
C17 C16 N7 C14 174.9(5) . .
C5 C14 N7 C15 -99.1(6) . .
C5 C14 N7 C16 89.1(6) . .
N7 C15 N8 C17 2.3(6) . .
N7 C15 N8 Zn2 174.6(3) . 6
C16 C17 N8 C15 -1.2(6) . .
C16 C17 N8 Zn2 -173.3(4) . 6
O2 C18 O1 Zn1 78.8(10) . .
O2' C18 O1 Zn1 123.5(8) . .
C19 C18 O1 Zn1 -82.8(8) . .
O6 Zn1 O1 C18 -8.3(8) 4_545 .
N3 Zn1 O1 C18 -139.8(7) 7_546 .
N1 Zn1 O1 C18 97.5(7) . .
O1 C18 O2 O2' 120.5(10) . .
C19 C18 O2 O2' -78.6(10) . .
O1 C18 O2' O2 -85.8(12) . .
C19 C18 O2' O2 118.6(9) . .
O4 C22 O3 Zn2 19.5(7) . .
C21 C22 O3 Zn2 -157.7(4) . .
O8 Zn2 O3 C22 -44.7(4) . .
N8 Zn2 O3 C22 -178.0(4) 6_556 .
N6 Zn2 O3 C22 67.7(4) 1_565 .
O5 C25 O6 Zn1 -1.2(10) . 4
C24 C25 O6 Zn1 176.8(3) . 4
O7 C27 O8 Zn2 -7.6(7) . .
C28 C27 O8 Zn2 172.1(3) . .
O3 Zn2 O8 C27 -54.7(4) . .
N8 Zn2 O8 C27 75.6(4) 6_556 .
N6 Zn2 O8 C27 -171.1(4) 1_565 .
